data_4331691
loop_
_publ_author_name
'Xiaojie Wang'
'Zhenbo Mo'
'Jie Xiao'
'Liang Deng'

_publ_section_title
;
 Monomeric Bis(anilido)iron(II) Complexes with N-Heterocyclic Carbene
 Ligation: Synthesis, Characterization, and Redox Reactivity toward Aryl
 Halides
;
_journal_name_full 'Inorganic Chemistry'
_journal_page_first 59
_journal_page_last 65
_journal_paper_doi 10.1021/ic301894e
_journal_volume 52
_journal_year 2013
_chemical_formula_sum 'C40 H64 Fe N6'
_chemical_formula_weight 684.82
_chemical_name_systematic
; 
 ? 
;
_space_group_IT_number 13
_symmetry_cell_setting monoclinic
_symmetry_space_group_name_Hall '-P 2yac'
_symmetry_space_group_name_H-M 'P 1 2/n 1'
_atom_sites_solution_hydrogens geom
_atom_sites_solution_primary direct
_atom_sites_solution_secondary difmap
_audit_creation_method SHELXL-97
_cell_angle_alpha 90.00
_cell_angle_beta 107.531(2)
_cell_angle_gamma 90.00
_cell_formula_units_Z 4
_cell_length_a 21.079(2)
_cell_length_b 9.2359(10)
_cell_length_c 21.123(2)
_cell_measurement_reflns_used 6579
_cell_measurement_temperature 133(2)
_cell_measurement_theta_max 30.45
_cell_measurement_theta_min 2.39
_cell_volume 3921.3(7)
_computing_cell_refinement 'Bruker SAINT'
_computing_data_collection 'Bruker APEX2'
_computing_data_reduction 'Bruker SAINT'
_computing_molecular_graphics 'Bruker SHELXTL'
_computing_publication_material 'Bruker SHELXTL'
_computing_structure_refinement 'SHELXL-97 (Sheldrick, 2008)'
_computing_structure_solution 'SHELXS-97 (Sheldrick, 2008)'
_diffrn_ambient_temperature 133(2)
_diffrn_measured_fraction_theta_full 0.997
_diffrn_measured_fraction_theta_max 0.997
_diffrn_measurement_device_type 'Bruker APEX-II CCD'
_diffrn_measurement_method '\f and \w scans'
_diffrn_radiation_monochromator graphite
_diffrn_radiation_source 'fine-focus sealed tube'
_diffrn_radiation_type MoK\a
_diffrn_radiation_wavelength 0.71073
_diffrn_reflns_av_R_equivalents 0.0465
_diffrn_reflns_av_sigmaI/netI 0.0502
_diffrn_reflns_limit_h_max 26
_diffrn_reflns_limit_h_min -26
_diffrn_reflns_limit_k_max 11
_diffrn_reflns_limit_k_min -11
_diffrn_reflns_limit_l_max 26
_diffrn_reflns_limit_l_min -26
_diffrn_reflns_number 27589
_diffrn_reflns_theta_full 26.99
_diffrn_reflns_theta_max 26.99
_diffrn_reflns_theta_min 1.63
_exptl_absorpt_coefficient_mu 0.419
_exptl_absorpt_correction_T_max 0.9284
_exptl_absorpt_correction_T_min 0.9025
_exptl_absorpt_correction_type multi-scan
_exptl_absorpt_process_details sadabs
_exptl_crystal_colour pale_yellow
_exptl_crystal_density_diffrn 1.160
_exptl_crystal_description block
_exptl_crystal_F_000 1488
_exptl_crystal_size_max 0.25
_exptl_crystal_size_mid 0.23
_exptl_crystal_size_min 0.18
_refine_diff_density_max 0.665
_refine_diff_density_min -0.431
_refine_diff_density_rms 0.055
_refine_ls_extinction_method none
_refine_ls_goodness_of_fit_ref 0.974
_refine_ls_hydrogen_treatment constr
_refine_ls_matrix_type full
_refine_ls_number_parameters 441
_refine_ls_number_reflns 8528
_refine_ls_number_restraints 0
_refine_ls_restrained_S_all 0.974
_refine_ls_R_factor_all 0.0685
_refine_ls_R_factor_gt 0.0451
_refine_ls_shift/su_max 0.002
_refine_ls_shift/su_mean 0.000
_refine_ls_structure_factor_coef Fsqd
_refine_ls_weighting_details 'calc w=1/[\s^2^(Fo^2^)+(0.0501P)^2^+3.5324P] where P=(Fo^2^+2Fc^2^)/3'
_refine_ls_weighting_scheme calc
_refine_ls_wR_factor_gt 0.1048
_refine_ls_wR_factor_ref 0.1150
_reflns_number_gt 6432
_reflns_number_total 8528
_reflns_threshold_expression >2sigma(I)
_cod_data_source_file ic301894e_si_002_2.cif
_cod_data_source_block 2
_cod_original_cell_volume 3921.4(7)
_cod_database_code 4331691

loop_
_symmetry_equiv_pos_as_xyz
'x, y, z'
'-x+1/2, y, -z+1/2'
'-x, -y, -z'
'x-1/2, -y, z-1/2'

loop_
_atom_site_label
_atom_site_type_symbol
_atom_site_fract_x
_atom_site_fract_y
_atom_site_fract_z
_atom_site_U_iso_or_equiv
_atom_site_adp_type
_atom_site_occupancy
_atom_site_symmetry_multiplicity
_atom_site_calc_flag
_atom_site_refinement_flags
Fe1 Fe 0.7500 0.37866(5) 0.2500 0.01349(11) Uani 1 2 d S
Fe2 Fe 0.7500 0.64231(5) 0.7500 0.01398(11) Uani 1 2 d S
N1 N 0.87837(8) 0.22794(19) 0.35283(9) 0.0152(4) Uani 1 1 d .
N2 N 0.85735(8) 0.14229(19) 0.25428(9) 0.0156(4) Uani 1 1 d .
N3 N 0.77209(9) 0.4909(2) 0.17935(9) 0.0190(4) Uani 1 1 d .
H3A H 0.8111 0.4734 0.1738 0.023 Uiso 1 1 calc R
N4 N 0.84822(8) 0.8013(2) 0.87825(8) 0.0152(4) Uani 1 1 d .
N5 N 0.74833(8) 0.88152(19) 0.85437(8) 0.0159(4) Uani 1 1 d .
N6 N 0.82168(8) 0.5313(2) 0.72868(9) 0.0188(4) Uani 1 1 d .
H6D H 0.8267 0.5466 0.6893 0.023 Uiso 1 1 calc R
C1 C 0.83390(10) 0.2386(2) 0.29064(10) 0.0146(4) Uani 1 1 d .
C2 C 0.78682(10) 0.7860(2) 0.83308(10) 0.0146(4) Uani 1 1 d .
C3 C 0.92848(10) 0.1285(2) 0.35464(11) 0.0196(5) Uani 1 1 d .
C4 C 0.91567(10) 0.0741(2) 0.29253(11) 0.0189(5) Uani 1 1 d .
C5 C 0.98424(12) 0.0913(3) 0.41477(12) 0.0312(6) Uani 1 1 d .
H5A H 1.0068 0.0042 0.4061 0.047 Uiso 1 1 calc R
H5B H 0.9667 0.0732 0.4521 0.047 Uiso 1 1 calc R
H5C H 1.0159 0.1719 0.4258 0.047 Uiso 1 1 calc R
C6 C 0.95339(12) -0.0380(3) 0.26789(13) 0.0299(6) Uani 1 1 d .
H6A H 0.9925 -0.0677 0.3041 0.045 Uiso 1 1 calc R
H6B H 0.9677 0.0022 0.2315 0.045 Uiso 1 1 calc R
H6C H 0.9247 -0.1222 0.2519 0.045 Uiso 1 1 calc R
C7 C 0.86953(10) 0.3125(2) 0.40905(10) 0.0183(4) Uani 1 1 d .
H7 H 0.8307 0.3780 0.3898 0.022 Uiso 1 1 calc R
C8 C 0.92813(12) 0.4104(3) 0.44167(12) 0.0277(5) Uani 1 1 d .
H8A H 0.9652 0.3519 0.4688 0.042 Uiso 1 1 calc R
H8B H 0.9150 0.4813 0.4699 0.042 Uiso 1 1 calc R
H8C H 0.9421 0.4611 0.4073 0.042 Uiso 1 1 calc R
C9 C 0.85054(12) 0.2169(3) 0.45906(12) 0.0278(5) Uani 1 1 d .
H9A H 0.8144 0.1518 0.4356 0.042 Uiso 1 1 calc R
H9B H 0.8358 0.2777 0.4900 0.042 Uiso 1 1 calc R
H9C H 0.8892 0.1597 0.4838 0.042 Uiso 1 1 calc R
C10 C 0.82172(11) 0.1158(3) 0.18382(11) 0.0213(5) Uani 1 1 d .
H10 H 0.7816 0.1797 0.1724 0.026 Uiso 1 1 calc R
C11 C 0.86276(13) 0.1619(4) 0.13900(12) 0.0361(7) Uani 1 1 d .
H11A H 0.8820 0.2578 0.1525 0.054 Uiso 1 1 calc R
H11B H 0.8341 0.1658 0.0929 0.054 Uiso 1 1 calc R
H11C H 0.8986 0.0918 0.1427 0.054 Uiso 1 1 calc R
C12 C 0.79634(16) -0.0383(3) 0.17156(16) 0.0505(8) Uani 1 1 d .
H12A H 0.8339 -0.1042 0.1760 0.076 Uiso 1 1 calc R
H12B H 0.7652 -0.0461 0.1267 0.076 Uiso 1 1 calc R
H12C H 0.7735 -0.0644 0.2041 0.076 Uiso 1 1 calc R
C13 C 0.73310(11) 0.5930(2) 0.13807(11) 0.0196(5) Uani 1 1 d .
C14 C 0.68522(12) 0.6676(3) 0.15946(12) 0.0253(5) Uani 1 1 d .
H14 H 0.6821 0.6491 0.2027 0.030 Uiso 1 1 calc R
C15 C 0.64260(13) 0.7670(3) 0.11944(14) 0.0344(6) Uani 1 1 d .
H15 H 0.6107 0.8156 0.1354 0.041 Uiso 1 1 calc R
C16 C 0.64595(14) 0.7962(3) 0.05647(14) 0.0375(7) Uani 1 1 d .
H16 H 0.6169 0.8652 0.0290 0.045 Uiso 1 1 calc R
C17 C 0.69225(13) 0.7235(3) 0.03393(13) 0.0330(6) Uani 1 1 d .
H17 H 0.6943 0.7437 -0.0095 0.040 Uiso 1 1 calc R
C18 C 0.73595(12) 0.6218(3) 0.07238(11) 0.0247(5) Uani 1 1 d .
C19 C 0.78510(12) 0.5407(3) 0.04659(12) 0.0294(6) Uani 1 1 d .
H19 H 0.7870 0.4391 0.0634 0.035 Uiso 1 1 calc R
C20 C 0.76647(15) 0.5328(4) -0.02943(13) 0.0428(7) Uani 1 1 d .
H20A H 0.7206 0.4978 -0.0474 0.064 Uiso 1 1 calc R
H20B H 0.7967 0.4661 -0.0421 0.064 Uiso 1 1 calc R
H20C H 0.7701 0.6293 -0.0472 0.064 Uiso 1 1 calc R
C21 C 0.85479(14) 0.6057(4) 0.07495(14) 0.0457(8) Uani 1 1 d .
H21A H 0.8552 0.7041 0.0578 0.069 Uiso 1 1 calc R
H21B H 0.8870 0.5458 0.0617 0.069 Uiso 1 1 calc R
H21C H 0.8667 0.6087 0.1235 0.069 Uiso 1 1 calc R
C22 C 0.84787(10) 0.9040(2) 0.92630(11) 0.0182(4) Uani 1 1 d .
C23 C 0.78489(11) 0.9545(2) 0.91150(11) 0.0197(5) Uani 1 1 d .
C24 C 0.90712(11) 0.9484(3) 0.98241(12) 0.0258(5) Uani 1 1 d .
H24A H 0.8937 1.0211 1.0097 0.039 Uiso 1 1 calc R
H24B H 0.9410 0.9896 0.9646 0.039 Uiso 1 1 calc R
H24C H 0.9254 0.8637 1.0097 0.039 Uiso 1 1 calc R
C25 C 0.75793(12) 1.0653(3) 0.94822(13) 0.0336(6) Uani 1 1 d .
H25A H 0.7941 1.1026 0.9856 0.050 Uiso 1 1 calc R
H25B H 0.7239 1.0207 0.9649 0.050 Uiso 1 1 calc R
H25C H 0.7381 1.1451 0.9182 0.050 Uiso 1 1 calc R
C26 C 0.90581(10) 0.7177(2) 0.87171(11) 0.0193(5) Uani 1 1 d .
H26 H 0.8881 0.6515 0.8329 0.023 Uiso 1 1 calc R
C27 C 0.95686(11) 0.8143(3) 0.85479(13) 0.0307(6) Uani 1 1 d .
H27A H 0.9340 0.8845 0.8208 0.046 Uiso 1 1 calc R
H27B H 0.9867 0.7548 0.8379 0.046 Uiso 1 1 calc R
H27C H 0.9828 0.8659 0.8947 0.046 Uiso 1 1 calc R
C28 C 0.93738(12) 0.6214(3) 0.93109(13) 0.0307(6) Uani 1 1 d .
H28A H 0.9625 0.6812 0.9686 0.046 Uiso 1 1 calc R
H28B H 0.9675 0.5524 0.9197 0.046 Uiso 1 1 calc R
H28C H 0.9025 0.5684 0.9433 0.046 Uiso 1 1 calc R
C29 C 0.67801(10) 0.9072(2) 0.81620(11) 0.0191(5) Uani 1 1 d .
H29 H 0.6680 0.8406 0.7771 0.023 Uiso 1 1 calc R
C30 C 0.63041(11) 0.8661(3) 0.85467(12) 0.0313(6) Uani 1 1 d .
H30A H 0.6407 0.7681 0.8726 0.047 Uiso 1 1 calc R
H30B H 0.5846 0.8691 0.8250 0.047 Uiso 1 1 calc R
H30C H 0.6352 0.9346 0.8912 0.047 Uiso 1 1 calc R
C31 C 0.66776(14) 1.0593(3) 0.78827(15) 0.0408(7) Uani 1 1 d .
H31A H 0.6741 1.1289 0.8247 0.061 Uiso 1 1 calc R
H31B H 0.6225 1.0686 0.7578 0.061 Uiso 1 1 calc R
H31C H 0.7000 1.0789 0.7643 0.061 Uiso 1 1 calc R
C32 C 0.86432(10) 0.4330(2) 0.76891(11) 0.0172(4) Uani 1 1 d .
C33 C 0.84309(11) 0.3581(2) 0.81678(11) 0.0223(5) Uani 1 1 d .
H33 H 0.7991 0.3732 0.8186 0.027 Uiso 1 1 calc R
C34 C 0.88400(12) 0.2635(3) 0.86115(12) 0.0270(5) Uani 1 1 d .
H34 H 0.8681 0.2150 0.8931 0.032 Uiso 1 1 calc R
C35 C 0.94841(12) 0.2387(3) 0.85933(12) 0.0277(5) Uani 1 1 d .
H35 H 0.9769 0.1735 0.8897 0.033 Uiso 1 1 calc R
C36 C 0.97043(11) 0.3108(3) 0.81235(12) 0.0239(5) Uani 1 1 d .
H36 H 1.0145 0.2936 0.8111 0.029 Uiso 1 1 calc R
C37 C 0.93067(10) 0.4071(2) 0.76709(11) 0.0193(5) Uani 1 1 d .
C38 C 0.95585(11) 0.4870(3) 0.71692(12) 0.0249(5) Uani 1 1 d .
H38 H 0.9369 0.5869 0.7132 0.030 Uiso 1 1 calc R
C39 C 1.03153(12) 0.5036(3) 0.73650(14) 0.0358(6) Uani 1 1 d .
H39A H 1.0479 0.5423 0.7817 0.054 Uiso 1 1 calc R
H39B H 1.0432 0.5703 0.7057 0.054 Uiso 1 1 calc R
H39C H 1.0519 0.4090 0.7347 0.054 Uiso 1 1 calc R
C40 C 0.92988(13) 0.4182(3) 0.64780(13) 0.0378(7) Uani 1 1 d .
H40A H 0.9499 0.3223 0.6484 0.057 Uiso 1 1 calc R
H40B H 0.9418 0.4797 0.6153 0.057 Uiso 1 1 calc R
H40C H 0.8814 0.4088 0.6355 0.057 Uiso 1 1 calc R

loop_
_atom_site_aniso_label
_atom_site_aniso_U_11
_atom_site_aniso_U_22
_atom_site_aniso_U_33
_atom_site_aniso_U_23
_atom_site_aniso_U_13
_atom_site_aniso_U_12
Fe1 0.0135(2) 0.0171(2) 0.0098(2) 0.000 0.00339(16) 0.000
Fe2 0.01075(19) 0.0185(2) 0.0127(2) 0.000 0.00361(16) 0.000
N1 0.0139(8) 0.0177(9) 0.0143(8) 0.0017(7) 0.0050(7) -0.0002(7)
N2 0.0139(8) 0.0180(9) 0.0146(9) -0.0016(7) 0.0038(7) 0.0000(7)
N3 0.0164(9) 0.0252(10) 0.0165(9) 0.0061(8) 0.0065(7) 0.0006(7)
N4 0.0133(8) 0.0186(9) 0.0132(8) -0.0005(7) 0.0034(7) -0.0006(7)
N5 0.0144(8) 0.0198(9) 0.0134(8) -0.0011(7) 0.0039(7) 0.0019(7)
N6 0.0176(9) 0.0242(10) 0.0155(9) 0.0016(8) 0.0065(7) 0.0035(8)
C1 0.0141(9) 0.0182(10) 0.0118(10) 0.0005(8) 0.0042(8) -0.0047(8)
C2 0.0139(9) 0.0184(10) 0.0123(10) 0.0027(8) 0.0054(8) -0.0007(8)
C3 0.0149(10) 0.0240(12) 0.0204(11) 0.0047(9) 0.0061(9) 0.0028(9)
C4 0.0165(10) 0.0198(11) 0.0208(11) 0.0020(9) 0.0064(9) 0.0034(8)
C5 0.0246(12) 0.0439(16) 0.0231(13) 0.0067(11) 0.0043(10) 0.0137(11)
C6 0.0272(12) 0.0321(14) 0.0309(13) -0.0030(11) 0.0095(11) 0.0116(11)
C7 0.0196(10) 0.0206(11) 0.0141(10) 0.0002(9) 0.0042(8) 0.0024(9)
C8 0.0276(12) 0.0281(13) 0.0256(13) -0.0059(10) 0.0052(10) -0.0051(10)
C9 0.0314(13) 0.0344(14) 0.0210(12) 0.0003(11) 0.0131(10) -0.0003(11)
C10 0.0180(10) 0.0266(12) 0.0181(11) -0.0058(10) 0.0034(9) 0.0009(9)
C11 0.0285(13) 0.064(2) 0.0176(12) -0.0027(12) 0.0094(10) 0.0054(13)
C12 0.0509(18) 0.0365(17) 0.0486(19) -0.0143(15) -0.0084(15) -0.0110(14)
C13 0.0203(10) 0.0171(11) 0.0183(11) 0.0022(9) 0.0014(9) -0.0047(9)
C14 0.0279(12) 0.0212(12) 0.0244(12) 0.0004(10) 0.0044(10) -0.0005(10)
C15 0.0302(13) 0.0247(13) 0.0427(16) -0.0019(12) 0.0025(12) 0.0040(11)
C16 0.0376(14) 0.0230(13) 0.0367(15) 0.0078(12) -0.0115(12) -0.0005(11)
C17 0.0389(14) 0.0273(13) 0.0229(13) 0.0082(11) -0.0055(11) -0.0091(11)
C18 0.0259(11) 0.0255(12) 0.0184(11) 0.0031(10) 0.0000(9) -0.0110(10)
C19 0.0306(13) 0.0397(15) 0.0178(12) 0.0064(11) 0.0072(10) -0.0087(11)
C20 0.0446(16) 0.064(2) 0.0205(13) -0.0012(14) 0.0115(12) -0.0148(15)
C21 0.0323(14) 0.079(2) 0.0267(14) 0.0057(15) 0.0098(12) -0.0132(15)
C22 0.0190(10) 0.0200(11) 0.0157(10) -0.0030(9) 0.0052(9) -0.0022(9)
C23 0.0197(10) 0.0215(11) 0.0175(11) -0.0048(9) 0.0050(9) -0.0011(9)
C24 0.0211(11) 0.0315(13) 0.0222(12) -0.0071(10) 0.0026(9) -0.0039(10)
C25 0.0274(13) 0.0416(16) 0.0306(14) -0.0162(12) 0.0068(11) 0.0025(11)
C26 0.0131(10) 0.0241(12) 0.0207(11) -0.0034(9) 0.0050(8) 0.0017(9)
C27 0.0185(11) 0.0416(15) 0.0355(14) 0.0012(12) 0.0133(10) -0.0014(11)
C28 0.0247(12) 0.0341(14) 0.0319(14) 0.0043(12) 0.0064(11) 0.0080(11)
C29 0.0160(10) 0.0249(12) 0.0147(10) -0.0012(9) 0.0022(8) 0.0035(9)
C30 0.0197(11) 0.0515(17) 0.0238(13) -0.0027(12) 0.0082(10) 0.0002(11)
C31 0.0353(15) 0.0314(15) 0.0470(17) 0.0116(13) -0.0006(13) 0.0051(12)
C32 0.0173(10) 0.0163(11) 0.0169(10) -0.0034(9) 0.0033(8) -0.0004(8)
C33 0.0210(11) 0.0223(12) 0.0236(12) 0.0006(10) 0.0065(9) 0.0005(9)
C34 0.0324(13) 0.0248(13) 0.0235(12) 0.0044(10) 0.0082(10) -0.0005(10)
C35 0.0302(12) 0.0207(12) 0.0256(13) 0.0024(10) -0.0015(10) 0.0059(10)
C36 0.0181(10) 0.0232(12) 0.0277(12) -0.0048(10) 0.0029(9) 0.0028(9)
C37 0.0161(10) 0.0202(11) 0.0210(11) -0.0044(9) 0.0048(9) 0.0002(8)
C38 0.0185(11) 0.0286(13) 0.0297(13) 0.0008(11) 0.0103(10) 0.0038(9)
C39 0.0211(12) 0.0487(17) 0.0402(16) 0.0014(13) 0.0129(11) -0.0028(11)
C40 0.0302(13) 0.0574(19) 0.0274(14) 0.0001(13) 0.0112(11) 0.0028(13)

loop_
_atom_type_symbol
_atom_type_description
_atom_type_scat_dispersion_real
_atom_type_scat_dispersion_imag
_atom_type_scat_source
C C 0.0033 0.0016 'International Tables Vol C Tables 4.2.6.8 and 6.1.1.4'
H H 0.0000 0.0000 'International Tables Vol C Tables 4.2.6.8 and 6.1.1.4'
N N 0.0061 0.0033 'International Tables Vol C Tables 4.2.6.8 and 6.1.1.4'
Fe Fe 0.3463 0.8444 'International Tables Vol C Tables 4.2.6.8 and 6.1.1.4'

loop_
_geom_angle_atom_site_label_1
_geom_angle_atom_site_label_2
_geom_angle_atom_site_label_3
_geom_angle
_geom_angle_site_symmetry_1
_geom_angle_site_symmetry_3
N3 Fe1 N3 117.02(11) 2_655 .
N3 Fe1 C1 111.41(8) 2_655 .
N3 Fe1 C1 105.27(7) . .
N3 Fe1 C1 105.28(7) 2_655 2_655
N3 Fe1 C1 111.41(8) . 2_655
C1 Fe1 C1 106.02(11) . 2_655
N6 Fe2 N6 117.85(11) . 2_656
N6 Fe2 C2 113.04(7) . .
N6 Fe2 C2 104.23(7) 2_656 .
N6 Fe2 C2 104.23(7) . 2_656
N6 Fe2 C2 113.04(7) 2_656 2_656
C2 Fe2 C2 103.77(11) . 2_656
C1 N1 C3 111.64(18) . .
C1 N1 C7 121.14(17) . .
C3 N1 C7 127.20(18) . .
C1 N2 C4 111.88(17) . .
C1 N2 C10 121.18(17) . .
C4 N2 C10 126.91(18) . .
C13 N3 Fe1 127.15(15) . .
C13 N3 H3A 116.4 . .
Fe1 N3 H3A 116.4 . .
C2 N4 C22 111.63(17) . .
C2 N4 C26 120.85(17) . .
C22 N4 C26 127.50(17) . .
C2 N5 C23 111.69(17) . .
C2 N5 C29 121.52(17) . .
C23 N5 C29 126.63(18) . .
C32 N6 Fe2 126.89(15) . .
C32 N6 H6D 116.6 . .
Fe2 N6 H6D 116.6 . .
N2 C1 N1 103.57(17) . .
N2 C1 Fe1 124.22(14) . .
N1 C1 Fe1 132.05(15) . .
N5 C2 N4 103.63(17) . .
N5 C2 Fe2 124.35(14) . .
N4 C2 Fe2 131.91(15) . .
C4 C3 N1 106.86(18) . .
C4 C3 C5 128.1(2) . .
N1 C3 C5 125.0(2) . .
C3 C4 N2 106.05(18) . .
C3 C4 C6 128.6(2) . .
N2 C4 C6 125.3(2) . .
C3 C5 H5A 109.5 . .
C3 C5 H5B 109.5 . .
H5A C5 H5B 109.5 . .
C3 C5 H5C 109.5 . .
H5A C5 H5C 109.5 . .
H5B C5 H5C 109.5 . .
C4 C6 H6A 109.5 . .
C4 C6 H6B 109.5 . .
H6A C6 H6B 109.5 . .
C4 C6 H6C 109.5 . .
H6A C6 H6C 109.5 . .
H6B C6 H6C 109.5 . .
N1 C7 C8 113.37(18) . .
N1 C7 C9 112.00(19) . .
C8 C7 C9 112.27(19) . .
N1 C7 H7 106.2 . .
C8 C7 H7 106.2 . .
C9 C7 H7 106.2 . .
C7 C8 H8A 109.5 . .
C7 C8 H8B 109.5 . .
H8A C8 H8B 109.5 . .
C7 C8 H8C 109.5 . .
H8A C8 H8C 109.5 . .
H8B C8 H8C 109.5 . .
C7 C9 H9A 109.5 . .
C7 C9 H9B 109.5 . .
H9A C9 H9B 109.5 . .
C7 C9 H9C 109.5 . .
H9A C9 H9C 109.5 . .
H9B C9 H9C 109.5 . .
N2 C10 C12 112.0(2) . .
N2 C10 C11 111.70(18) . .
C12 C10 C11 113.2(2) . .
N2 C10 H10 106.4 . .
C12 C10 H10 106.4 . .
C11 C10 H10 106.4 . .
C10 C11 H11A 109.5 . .
C10 C11 H11B 109.5 . .
H11A C11 H11B 109.5 . .
C10 C11 H11C 109.5 . .
H11A C11 H11C 109.5 . .
H11B C11 H11C 109.5 . .
C10 C12 H12A 109.5 . .
C10 C12 H12B 109.5 . .
H12A C12 H12B 109.5 . .
C10 C12 H12C 109.5 . .
H12A C12 H12C 109.5 . .
H12B C12 H12C 109.5 . .
N3 C13 C14 118.8(2) . .
N3 C13 C18 123.4(2) . .
C14 C13 C18 117.7(2) . .
C15 C14 C13 121.8(2) . .
C15 C14 H14 119.1 . .
C13 C14 H14 119.1 . .
C16 C15 C14 120.5(3) . .
C16 C15 H15 119.7 . .
C14 C15 H15 119.7 . .
C15 C16 C17 118.9(2) . .
C15 C16 H16 120.5 . .
C17 C16 H16 120.5 . .
C16 C17 C18 122.6(3) . .
C16 C17 H17 118.7 . .
C18 C17 H17 118.7 . .
C17 C18 C13 118.5(2) . .
C17 C18 C19 122.0(2) . .
C13 C18 C19 119.5(2) . .
C18 C19 C21 110.3(2) . .
C18 C19 C20 114.5(2) . .
C21 C19 C20 109.9(2) . .
C18 C19 H19 107.3 . .
C21 C19 H19 107.3 . .
C20 C19 H19 107.3 . .
C19 C20 H20A 109.5 . .
C19 C20 H20B 109.5 . .
H20A C20 H20B 109.5 . .
C19 C20 H20C 109.5 . .
H20A C20 H20C 109.5 . .
H20B C20 H20C 109.5 . .
C19 C21 H21A 109.5 . .
C19 C21 H21B 109.5 . .
H21A C21 H21B 109.5 . .
C19 C21 H21C 109.5 . .
H21A C21 H21C 109.5 . .
H21B C21 H21C 109.5 . .
C23 C22 N4 106.71(18) . .
C23 C22 C24 128.0(2) . .
N4 C22 C24 125.33(19) . .
C22 C23 N5 106.34(19) . .
C22 C23 C25 128.1(2) . .
N5 C23 C25 125.61(19) . .
C22 C24 H24A 109.5 . .
C22 C24 H24B 109.5 . .
H24A C24 H24B 109.5 . .
C22 C24 H24C 109.5 . .
H24A C24 H24C 109.5 . .
H24B C24 H24C 109.5 . .
C23 C25 H25A 109.5 . .
C23 C25 H25B 109.5 . .
H25A C25 H25B 109.5 . .
C23 C25 H25C 109.5 . .
H25A C25 H25C 109.5 . .
H25B C25 H25C 109.5 . .
N4 C26 C28 113.36(18) . .
N4 C26 C27 111.96(19) . .
C28 C26 C27 111.89(19) . .
N4 C26 H26 106.3 . .
C28 C26 H26 106.3 . .
C27 C26 H26 106.3 . .
C26 C27 H27A 109.5 . .
C26 C27 H27B 109.5 . .
H27A C27 H27B 109.5 . .
C26 C27 H27C 109.5 . .
H27A C27 H27C 109.5 . .
H27B C27 H27C 109.5 . .
C26 C28 H28A 109.5 . .
C26 C28 H28B 109.5 . .
H28A C28 H28B 109.5 . .
C26 C28 H28C 109.5 . .
H28A C28 H28C 109.5 . .
H28B C28 H28C 109.5 . .
N5 C29 C31 111.33(19) . .
N5 C29 C30 112.58(18) . .
C31 C29 C30 113.6(2) . .
N5 C29 H29 106.2 . .
C31 C29 H29 106.2 . .
C30 C29 H29 106.2 . .
C29 C30 H30A 109.5 . .
C29 C30 H30B 109.5 . .
H30A C30 H30B 109.5 . .
C29 C30 H30C 109.5 . .
H30A C30 H30C 109.5 . .
H30B C30 H30C 109.5 . .
C29 C31 H31A 109.5 . .
C29 C31 H31B 109.5 . .
H31A C31 H31B 109.5 . .
C29 C31 H31C 109.5 . .
H31A C31 H31C 109.5 . .
H31B C31 H31C 109.5 . .
N6 C32 C33 118.62(19) . .
N6 C32 C37 123.7(2) . .
C33 C32 C37 117.6(2) . .
C34 C33 C32 122.1(2) . .
C34 C33 H33 118.9 . .
C32 C33 H33 118.9 . .
C33 C34 C35 120.2(2) . .
C33 C34 H34 119.9 . .
C35 C34 H34 119.9 . .
C36 C35 C34 118.8(2) . .
C36 C35 H35 120.6 . .
C34 C35 H35 120.6 . .
C35 C36 C37 122.6(2) . .
C35 C36 H36 118.7 . .
C37 C36 H36 118.7 . .
C36 C37 C32 118.8(2) . .
C36 C37 C38 121.9(2) . .
C32 C37 C38 119.3(2) . .
C37 C38 C39 114.6(2) . .
C37 C38 C40 111.4(2) . .
C39 C38 C40 110.1(2) . .
C37 C38 H38 106.8 . .
C39 C38 H38 106.8 . .
C40 C38 H38 106.8 . .
C38 C39 H39A 109.5 . .
C38 C39 H39B 109.5 . .
H39A C39 H39B 109.5 . .
C38 C39 H39C 109.5 . .
H39A C39 H39C 109.5 . .
H39B C39 H39C 109.5 . .
C38 C40 H40A 109.5 . .
C38 C40 H40B 109.5 . .
H40A C40 H40B 109.5 . .
C38 C40 H40C 109.5 . .
H40A C40 H40C 109.5 . .
H40B C40 H40C 109.5 . .

loop_
_geom_bond_atom_site_label_1
_geom_bond_atom_site_label_2
_geom_bond_distance
_geom_bond_site_symmetry_2
Fe1 N3 1.9842(18) 2_655
Fe1 N3 1.9842(18) .
Fe1 C1 2.150(2) .
Fe1 C1 2.150(2) 2_655
Fe2 N6 1.9869(18) .
Fe2 N6 1.9869(18) 2_656
Fe2 C2 2.150(2) .
Fe2 C2 2.150(2) 2_656
N1 C1 1.368(3) .
N1 C3 1.391(3) .
N1 C7 1.479(3) .
N2 C1 1.362(3) .
N2 C4 1.401(3) .
N2 C10 1.472(3) .
N3 C13 1.376(3) .
N3 H3A 0.8800 .
N4 C2 1.364(3) .
N4 C22 1.391(3) .
N4 C26 1.480(3) .
N5 C2 1.364(3) .
N5 C23 1.394(3) .
N5 C29 1.478(3) .
N6 C32 1.376(3) .
N6 H6D 0.8800 .
C3 C4 1.354(3) .
C3 C5 1.488(3) .
C4 C6 1.492(3) .
C5 H5A 0.9800 .
C5 H5B 0.9800 .
C5 H5C 0.9800 .
C6 H6A 0.9800 .
C6 H6B 0.9800 .
C6 H6C 0.9800 .
C7 C8 1.518(3) .
C7 C9 1.520(3) .
C7 H7 1.0000 .
C8 H8A 0.9800 .
C8 H8B 0.9800 .
C8 H8C 0.9800 .
C9 H9A 0.9800 .
C9 H9B 0.9800 .
C9 H9C 0.9800 .
C10 C12 1.515(4) .
C10 C11 1.523(3) .
C10 H10 1.0000 .
C11 H11A 0.9800 .
C11 H11B 0.9800 .
C11 H11C 0.9800 .
C12 H12A 0.9800 .
C12 H12B 0.9800 .
C12 H12C 0.9800 .
C13 C14 1.404(3) .
C13 C18 1.432(3) .
C14 C15 1.381(3) .
C14 H14 0.9500 .
C15 C16 1.380(4) .
C15 H15 0.9500 .
C16 C17 1.382(4) .
C16 H16 0.9500 .
C17 C18 1.393(3) .
C17 H17 0.9500 .
C18 C19 1.507(4) .
C19 C21 1.532(3) .
C19 C20 1.536(3) .
C19 H19 1.0000 .
C20 H20A 0.9800 .
C20 H20B 0.9800 .
C20 H20C 0.9800 .
C21 H21A 0.9800 .
C21 H21B 0.9800 .
C21 H21C 0.9800 .
C22 C23 1.352(3) .
C22 C24 1.497(3) .
C23 C25 1.495(3) .
C24 H24A 0.9800 .
C24 H24B 0.9800 .
C24 H24C 0.9800 .
C25 H25A 0.9800 .
C25 H25B 0.9800 .
C25 H25C 0.9800 .
C26 C28 1.518(3) .
C26 C27 1.521(3) .
C26 H26 1.0000 .
C27 H27A 0.9800 .
C27 H27B 0.9800 .
C27 H27C 0.9800 .
C28 H28A 0.9800 .
C28 H28B 0.9800 .
C28 H28C 0.9800 .
C29 C31 1.514(3) .
C29 C30 1.517(3) .
C29 H29 1.0000 .
C30 H30A 0.9800 .
C30 H30B 0.9800 .
C30 H30C 0.9800 .
C31 H31A 0.9800 .
C31 H31B 0.9800 .
C31 H31C 0.9800 .
C32 C33 1.405(3) .
C32 C37 1.431(3) .
C33 C34 1.378(3) .
C33 H33 0.9500 .
C34 C35 1.389(3) .
C34 H34 0.9500 .
C35 C36 1.386(4) .
C35 H35 0.9500 .
C36 C37 1.387(3) .
C36 H36 0.9500 .
C37 C38 1.513(3) .
C38 C39 1.530(3) .
C38 C40 1.534(4) .
C38 H38 1.0000 .
C39 H39A 0.9800 .
C39 H39B 0.9800 .
C39 H39C 0.9800 .
C40 H40A 0.9800 .
C40 H40B 0.9800 .
C40 H40C 0.9800 .
